data_2012538
loop_
_publ_author_name
'Johansson, Maria H.'
'Oskarsson, \%Ake'

_publ_section_title
;
 Tetrakis(dimethyl sulfide)palladium(II) bis(tetrafluoroborate) and
 tetrakis(1,4-oxathiane-\k<i>S</i>)palladium(II) bis(tetrafluoroborate)
;
_journal_issue 2
_journal_name_full 'Acta Crystallographica Section C'
_journal_page_first m102
_journal_page_last m104
_journal_paper_doi 10.1107/S0108270101019357
_journal_volume 58
_journal_year 2002
_chemical_formula_iupac '[Pd (C4 H8 O S)4] (B F4)2'
_chemical_formula_moiety 'C16 H32 O4 Pd S4 2+ , 2B F4 -'
_chemical_formula_sum 'C16 H32 B2 F8 O4 Pd S4'
_chemical_formula_weight 696.68
_chemical_name_systematic
;
tetrakis(1,4-oxathiane-S)palladium(II) bis(tetrafluoroborate)
;
_space_group_IT_number 2
_symmetry_cell_setting triclinic
_symmetry_space_group_name_Hall '-P 1'
_symmetry_space_group_name_H-M 'P -1'
_atom_sites_solution_hydrogens geom
_atom_sites_solution_primary direct
_atom_sites_solution_secondary difmap
_audit_creation_method SHELXL97
_cell_angle_alpha 94.11(3)
_cell_angle_beta 114.12(3)
_cell_angle_gamma 111.79(3)
_cell_formula_units_Z 1
_cell_length_a 8.8804(18)
_cell_length_b 9.5397(19)
_cell_length_c 9.6999(19)
_cell_measurement_reflns_used 2469
_cell_measurement_temperature 293(2)
_cell_measurement_theta_max 26
_cell_measurement_theta_min 4
_cell_volume 671.8(4)
_computing_cell_refinement 'SAINT (Siemens, 1995)'
_computing_data_collection 'SMART (Siemens, 1995)'
_computing_data_reduction SAINT
_computing_molecular_graphics 'DIAMOND (Brandenburg, 2000)'
_computing_publication_material 'SHELXTL (Sheldrick, 1997b)'
_computing_structure_refinement 'SHELXL97 (Sheldrick, 1997a)'
_computing_structure_solution 'SHELXS97 (Sheldrick, 1997a)'
_diffrn_ambient_temperature 293(2)
_diffrn_detector_area_resol_mean 512
_diffrn_measured_fraction_theta_full .989
_diffrn_measured_fraction_theta_max .989
_diffrn_measurement_device_type 'Bruker SMART CCD area-detector'
_diffrn_measurement_method \w
_diffrn_radiation_monochromator graphite
_diffrn_radiation_source 'rotating anode'
_diffrn_radiation_type MoK\a
_diffrn_radiation_wavelength .71073
_diffrn_reflns_av_R_equivalents .050
_diffrn_reflns_av_sigmaI/netI .109
_diffrn_reflns_limit_h_max 11
_diffrn_reflns_limit_h_min -11
_diffrn_reflns_limit_k_max 12
_diffrn_reflns_limit_k_min -11
_diffrn_reflns_limit_l_max 10
_diffrn_reflns_limit_l_min -12
_diffrn_reflns_number 4856
_diffrn_reflns_theta_full 27.87
_diffrn_reflns_theta_max 27.87
_diffrn_reflns_theta_min 2.38
_diffrn_standards_decay_% .00
_exptl_absorpt_coefficient_mu 1.079
_exptl_absorpt_correction_T_max .882
_exptl_absorpt_correction_T_min .813
_exptl_absorpt_correction_type empirical
_exptl_absorpt_process_details '(SADABS; Sheldrick, 1996)'
_exptl_crystal_colour yellow
_exptl_crystal_density_diffrn 1.722
_exptl_crystal_density_meas ?
_exptl_crystal_density_method 'not measured'
_exptl_crystal_description prism
_exptl_crystal_F_000 352
_exptl_crystal_size_max .20
_exptl_crystal_size_mid .14
_exptl_crystal_size_min .12
_refine_diff_density_max 2.56
_refine_diff_density_min -2.61
_refine_ls_extinction_method none
_refine_ls_goodness_of_fit_ref .960
_refine_ls_hydrogen_treatment constr
_refine_ls_matrix_type full
_refine_ls_number_parameters 188
_refine_ls_number_reflns 3185
_refine_ls_number_restraints 0
_refine_ls_restrained_S_all .960
_refine_ls_R_factor_all .109
_refine_ls_R_factor_gt .080
_refine_ls_shift/su_max <0.001
_refine_ls_shift/su_mean .000
_refine_ls_structure_factor_coef Fsqd
_refine_ls_weighting_details 'calc w = 1/[\s^2^(Fo^2^)+(0.1175P)^2^] where P=(Fo^2^+2Fc^2^)/3'
_refine_ls_weighting_scheme calc
_refine_ls_wR_factor_gt .188
_refine_ls_wR_factor_ref .203
_reflns_number_gt 2080
_reflns_number_total 3185
_reflns_threshold_expression I>2\s(I)
_cod_data_source_file tr1008.cif
_cod_data_source_block II
_cod_depositor_comments
;
The following automatic conversions were performed:
'_symmetry_cell_setting' value 'Triclinic' changed to 'triclinic'
according to '/home/saulius/struct/CIF-dictionaries/cif_core.dic'
dictionary named 'cif_core.dic' version 2.4.1 from 2010-06-29.

Automatic conversion script
Id: cif_fix_enum 1527 2010-12-29 10:47:43Z saulius 

The following automatic conversions were performed:

'_symmetry_cell_setting' value 'Triclinic' changed to 'triclinic'
according to /home/saulius/struct/CIF-dictionaries/cif_core.dic
dictionary named 'cif_core.dic' version 2.4.1 from 2010-06-29.

Automatic conversion script
Id: cif_fix_values 1715 2011-07-08 13:25:40Z adriana 

The following automatic conversions were performed:

'_exptl_crystal_density_meas' value 'not measured' was changed to '?'
- the value is perceived as not measured.

Automatic conversion script
Id: cif_fix_values 3008 2015-01-20 13:52:24Z robertas 
;
_cod_original_cell_volume 671.8(2)
_cod_original_sg_symbol_H-M P-1
_cod_database_code 2012538
_cod_database_fobs_code 2012538

loop_
_symmetry_equiv_pos_as_xyz
'x, y, z'
'-x, -y, -z'

loop_
_atom_site_label
_atom_site_fract_x
_atom_site_fract_y
_atom_site_fract_z
_atom_site_U_iso_or_equiv
_atom_site_adp_type
_atom_site_calc_flag
_atom_site_refinement_flags
_atom_site_occupancy
_atom_site_disorder_assembly
_atom_site_disorder_group
_atom_site_type_symbol
Pd .0000 .0000 .0000 .0389(3) Uani d S 1 . . Pd
S1 .1223(3) -.12129(19) .18864(18) .0434(4) Uani d . 1 . . S
S2 -.0004(3) .1677(2) .18654(18) .0453(5) Uani d . 1 . . S
O1 .1913(9) -.4185(7) .2135(7) .0646(15) Uani d . 1 . . O
O2 .0678(9) .2047(7) .5288(6) .0673(17) Uani d . 1 . . O
C1 .3008(11) -.1557(11) .1718(11) .061(2) Uani d . 1 . . C
H1A .2616 -.1989 .0627 .074 Uiso calc R 1 . . H
H1B .4106 -.0577 .2104 .074 Uiso calc R 1 . . H
C2 .3429(14) -.2699(13) .2665(12) .076(3) Uani d . 1 . . C
H2A .4438 -.2831 .2612 .091 Uiso calc R 1 . . H
H2B .3825 -.2252 .3753 .091 Uiso calc R 1 . . H
C3 -.0429(10) -.3229(8) .1328(8) .0461(16) Uani d . 1 . . C
H3A -.1473 -.3286 .1462 .055 Uiso calc R 1 . . H
H3B -.0868 -.3692 .0233 .055 Uiso calc R 1 . . H
C4 .0455(13) -.4120(9) .2328(9) .057(2) Uani d . 1 . . C
H4A .0908 -.3632 .3419 .069 Uiso calc R 1 . . H
H4B -.0471 -.5179 .2077 .069 Uiso calc R 1 . . H
C5 -.1404(11) .0437(9) .2626(8) .0507(18) Uani d . 1 . . C
H5A -.2687 -.0030 .1842 .061 Uiso calc R 1 . . H
H5B -.1054 -.0400 .2873 .061 Uiso calc R 1 . . H
C6 -.1142(12) .1405(12) .4094(9) .063(2) Uani d . 1 . . C
H6A -.1485 .2244 .3839 .076 Uiso calc R 1 . . H
H6B -.1947 .0749 .4463 .076 Uiso calc R 1 . . H
C7 .2141(12) .2538(10) .3612(9) .060(2) Uani d . 1 . . C
H7A .2585 .1757 .3878 .072 Uiso calc R 1 . . H
H7B .3040 .3369 .3449 .072 Uiso calc R 1 . . H
C8 .1905(13) .3200(10) .4944(9) .066(2) Uani d . 1 . . C
H8A .3092 .3717 .5874 .079 Uiso calc R 1 . . H
H8B .1460 .3979 .4666 .079 Uiso calc R 1 . . H
B1 -.4746(15) .2873(13) .1682(14) .070(3) Uani d . 1 . . B
F1 -.4548(13) .2388(15) .3108(11) .157(4) Uani d . 1 . . F
F2 -.646(2) .251(3) .094(2) .108(8) Uani d P .51(2) . . F
F2' -.543(4) .398(3) .174(2) .134(10) Uani d P .49(2) . . F
F3 -.447(3) .172(3) .0910(16) .121(8) Uani d P .51(2) . . F
F3' -.607(5) .172(3) .069(4) .23(2) Uani d P .49(2) . . F
F4 -.348(4) .412(3) .216(3) .191(18) Uani d P .51(2) . . F
F4' -.325(4) .350(6) .168(6) .24(2) Uani d P .49(2) . . F

loop_
_atom_site_aniso_label
_atom_site_aniso_U_11
_atom_site_aniso_U_22
_atom_site_aniso_U_33
_atom_site_aniso_U_12
_atom_site_aniso_U_13
_atom_site_aniso_U_23
Pd .0707(6) .0420(4) .0305(4) .0368(4) .0350(4) .0191(3)
S1 .0724(12) .0431(9) .0329(8) .0363(9) .0297(8) .0181(7)
S2 .0823(13) .0502(10) .0344(8) .0455(10) .0384(9) .0216(7)
O1 .093(4) .071(4) .067(4) .062(4) .045(3) .031(3)
O2 .118(5) .083(4) .034(3) .066(4) .043(3) .029(3)
C1 .059(5) .079(6) .061(5) .040(4) .029(4) .030(4)
C2 .079(6) .102(8) .074(6) .067(6) .034(5) .039(6)
C3 .069(5) .045(4) .049(4) .034(4) .040(4) .021(3)
C4 .101(6) .053(4) .058(5) .052(4) .054(5) .031(4)
C5 .063(5) .070(5) .038(4) .038(4) .033(3) .016(3)
C6 .090(6) .095(6) .046(4) .059(5) .050(4) .033(4)
C7 .077(5) .050(5) .054(5) .028(4) .032(4) .004(3)
C8 .095(6) .059(5) .039(4) .045(5) .020(4) -.001(4)
B1 .055(7) .059(7) .077(7) .010(6) .031(5) -.004(5)
F1 .179(8) .258(12) .120(7) .149(8) .093(6) .088(7)
F2 .063(10) .16(2) .114(14) .055(14) .045(10) .038(15)
F2' .17(2) .15(2) .112(14) .111(19) .053(13) .038(13)
F3 .183(19) .18(2) .065(8) .128(17) .070(10) .032(9)
F3' .21(4) .12(2) .22(3) -.02(2) .07(2) -.09(2)
F4 .15(2) .119(16) .19(2) -.073(16) .117(18) -.086(15)
F4' .19(3) .32(5) .44(6) .18(3) .26(4) .27(5)

loop_
_atom_type_symbol
_atom_type_description
_atom_type_scat_dispersion_real
_atom_type_scat_dispersion_imag
_atom_type_scat_source
C C .0033 .0016 'International Tables Vol C Tables 4.2.6.8 and 6.1.1.4'
H H .0000 .0000 'International Tables Vol C Tables 4.2.6.8 and 6.1.1.4'
B B .0013 .0007 'International Tables Vol C Tables 4.2.6.8 and 6.1.1.4'
O O .0106 .0060 'International Tables Vol C Tables 4.2.6.8 and 6.1.1.4'
F F .0171 .0103 'International Tables Vol C Tables 4.2.6.8 and 6.1.1.4'
S S .1246 .1234 'International Tables Vol C Tables 4.2.6.8 and 6.1.1.4'
Pd Pd -.9988 1.0072 'International Tables Vol C Tables 4.2.6.8 and 6.1.1.4'

loop_
_geom_angle_atom_site_label_1
_geom_angle_atom_site_label_2
_geom_angle_atom_site_label_3
_geom_angle_site_symmetry_1
_geom_angle_site_symmetry_3
_geom_angle
_geom_angle_publ_flag
S2 Pd S2 2 . 180.00(8) ?
S1 Pd S2 2 . 89.48(6) yes
S1 Pd S2 . . 90.52(6) yes
S1 Pd S2 2 2 90.52(6) ?
S2 Pd S1 . 2 89.48(6) ?
S1 Pd S1 . 2 180.00(9) ?
Pd S1 C1 . . 111.3(3) yes
Pd S1 C3 . . 108.4(2) yes
Pd S2 C5 . . 106.2(3) yes
Pd S2 C7 . . 111.7(3) yes
C1 S1 C3 . . 97.7(4) yes
C5 S2 C7 . . 98.7(4) yes
C2 O1 C4 . . 112.6(7) yes
C6 O2 C8 . . 113.0(6) yes
C2 C1 S1 . . 109.7(6) ?
O1 C2 C1 . . 113.4(7) ?
C4 C3 S1 . . 109.6(6) ?
O1 C4 C3 . . 113.8(6) ?
C6 C5 S2 . . 109.6(6) ?
O2 C6 C5 . . 111.8(7) ?
C8 C7 S2 . . 109.7(6) ?
O2 C8 C7 . . 112.7(7) ?
F4 B1 F3' . . 156(2) ?
F4 B1 F4' . . 42(2) ?
F3' B1 F4' . . 124(3) ?
F4 B1 F2 . . 129(2) ?
F3' B1 F2 . . 47(2) ?
F4' B1 F2 . . 145(2) ?
F4 B1 F2' . . 73(2) ?
F3' B1 F2' . . 104(2) ?
F4' B1 F2' . . 110(2) ?
F2 B1 F2' . . 58.1(13) ?
F4 B1 F3 . . 111.8(18) ?
F3' B1 F3 . . 61(2) ?
F4' B1 F3 . . 70(2) ?
F2 B1 F3 . . 106.2(16) ?
F2' B1 F3 . . 154.8(14) ?
F4 B1 F1 . . 102.6(16) ?
F3' B1 F1 . . 102(2) ?
F4' B1 F1 . . 112(2) ?
F2 B1 F1 . . 103.2(11) ?
F2' B1 F1 . . 102.6(12) ?
F3 B1 F1 . . 100.3(12) ?
F3' F2 B1 . . 64(2) ?
F3' F2 F2' . . 128(3) ?
B1 F2 F2' . . 65.9(13) ?
F2 F2' B1 . . 56.0(11) ?
F2 F2' F4 . . 101.1(16) ?
B1 F2' F4 . . 46.6(11) ?
F3' F3 B1 . . 51.7(11) ?
F3' F3 F4' . . 96.8(17) ?
B1 F3 F4' . . 48.9(11) ?
F2 F3' B1 . . 69.9(17) ?
F2 F3' F3 . . 136(3) ?
B1 F3' F3 . . 68(2) ?
F4' F4 B1 . . 73(3) ?
F4' F4 F2' . . 126(4) ?
B1 F4 F2' . . 60.0(14) ?
F4 F4' B1 . . 65.5(19) ?
F4 F4' F3 . . 126(3) ?
B1 F4' F3 . . 60.8(18) ?

loop_
_geom_bond_atom_site_label_1
_geom_bond_atom_site_label_2
_geom_bond_site_symmetry_2
_geom_bond_distance
_geom_bond_publ_flag
Pd S1 . 2.3406(17) yes
Pd S1 2 2.3406(17) ?
Pd S2 2 2.3293(17) ?
Pd S2 . 2.3293(17) yes
S1 C1 . 1.799(9) yes
S1 C3 . 1.803(7) yes
S2 C5 . 1.809(7) yes
S2 C7 . 1.782(8) yes
O1 C2 . 1.414(12) yes
O1 C4 . 1.403(10) yes
O2 C6 . 1.401(10) yes
O2 C8 . 1.403(11) yes
C1 C2 . 1.529(12) ?
C3 C4 . 1.507(10) ?
C5 C6 . 1.523(10) ?
C7 C8 . 1.522(11) ?
B1 F4 . 1.180(19) ?
B1 F3' . 1.22(2) ?
B1 F4' . 1.24(2) ?
B1 F2 . 1.278(18) ?
B1 F2' . 1.41(2) ?
B1 F3 . 1.436(19) ?
B1 F1 . 1.453(14) ?
F2 F3' . .99(4) ?
F2 F2' . 1.31(3) ?
F2' F4 . 1.56(3) ?
F3 F3' . 1.35(4) ?
F3 F4' . 1.55(5) ?
F4 F4' . .86(4) ?
